data_1504554
loop_
_publ_author_name
'Yasuda, Makoto'
'Yoshioka, Sachiko'
'Nakajima, Hideto'
'Chiba, Kouji'
'Baba, Akio'

_publ_section_title
;
 Fine-tuning of boron complexes with cage-shaped ligand geometry: rational
 design of triphenolic ligand as a template for structure control.
;
_journal_issue 5
_journal_name_full 'Organic letters'
_journal_page_first 929
_journal_page_last 932
_journal_paper_doi 10.1021/ol7030944
_journal_volume 10
_journal_year 2008
_chemical_formula_moiety 'C27 H22 B Cl3 O5 '
_chemical_formula_sum 'C27 H22 B Cl3 O5'
_chemical_formula_weight 543.64
_space_group_IT_number 2
_symmetry_cell_setting triclinic
_symmetry_Int_Tables_number 2
_symmetry_space_group_name_Hall '-P 1'
_symmetry_space_group_name_H-M 'P -1'
_cell_angle_alpha 75.822(4)
_cell_angle_beta 83.017(4)
_cell_angle_gamma 73.858(3)
_cell_formula_units_Z 2
_cell_length_a 8.8892(12)
_cell_length_b 9.3224(13)
_cell_length_c 16.548(2)
_cell_measurement_reflns_used 4397
_cell_measurement_temperature 273.1
_cell_measurement_theta_max 30.3
_cell_measurement_theta_min 3.0
_cell_volume 1275.0(3)
_computing_cell_refinement PROCESS-AUTO
_computing_data_collection PROCESS-AUTO
_computing_data_reduction CrystalStructure
_computing_publication_material 'CrystalStructure 3.8'
_computing_structure_refinement CRYSTALS
_computing_structure_solution SIR92
_diffrn_detector_area_resol_mean 5.00
_diffrn_measured_fraction_theta_full 0.951
_diffrn_measured_fraction_theta_max 0.951
_diffrn_measurement_device_type 'Rigaku RAXIS-RAPID'
_diffrn_measurement_method \w
_diffrn_radiation_type 'Mo K\a'
_diffrn_radiation_wavelength 0.71075
_diffrn_reflns_av_R_equivalents 0.116
_diffrn_reflns_limit_h_max 12
_diffrn_reflns_limit_h_min -12
_diffrn_reflns_limit_k_max 13
_diffrn_reflns_limit_k_min -13
_diffrn_reflns_limit_l_max 23
_diffrn_reflns_limit_l_min -23
_diffrn_reflns_number 16553
_diffrn_reflns_theta_full 30.50
_diffrn_reflns_theta_max 30.50
_exptl_absorpt_coefficient_mu 0.396
_exptl_absorpt_correction_type none
_exptl_crystal_colour colorless
_exptl_crystal_density_diffrn 1.416
_exptl_crystal_density_method 'not measured'
_exptl_crystal_description prism
_exptl_crystal_F_000 560.00
_exptl_crystal_size_max 0.60
_exptl_crystal_size_mid 0.20
_exptl_crystal_size_min 0.20
_refine_diff_density_max 1.23
_refine_diff_density_min -0.97
_refine_ls_extinction_method none
_refine_ls_goodness_of_fit_ref 1.000
_refine_ls_hydrogen_treatment refall
_refine_ls_number_parameters 347
_refine_ls_number_reflns 3561
_refine_ls_R_factor_gt 0.0846
_refine_ls_shift/su_max 0.0000
_refine_ls_structure_factor_coef F
_refine_ls_weighting_details 'w = 1/[0.0194Fo^2^ + 1.0000\s(Fo^2^)]'
_refine_ls_weighting_scheme calc
_refine_ls_wR_factor_ref 0.1477
_reflns_number_gt 3561
_reflns_number_total 7414
_reflns_threshold_expression F^2^>2.0\s(F^2^)
_cod_data_source_file ol7030944-file002.cif
_cod_data_source_block '_s-451-070111'
_cod_original_formula_sum 'C27 H22 B Cl3 O5 '
_cod_database_code 1504554

loop_
_symmetry_equiv_pos_site_id
_symmetry_equiv_pos_as_xyz
1 +X,+Y,+Z
2 -X,-Y,-Z

loop_
_atom_site_label
_atom_site_type_symbol
_atom_site_fract_x
_atom_site_fract_y
_atom_site_fract_z
_atom_site_U_iso_or_equiv
_atom_site_adp_type
_atom_site_occupancy
_atom_site_symmetry_multiplicity
_atom_site_calc_flag
_atom_site_refinement_flags
Cl(1) Cl 0.1864(4) 0.0522(3) 0.0120(2) 0.1328(15) Uani 1.00 1 d .
Cl(2) Cl 0.3337(5) 0.2778(3) 0.0168(2) 0.1402(16) Uani 1.00 1 d .
Cl(3) Cl 0.3974(4) 0.0003(3) 0.1395(2) 0.1294(13) Uani 1.00 1 d .
O(1) O 0.1996(6) 0.2525(5) 0.2856(3) 0.0436(15) Uani 1.00 1 d .
O(2) O 0.0475(6) 0.4179(4) 0.3767(3) 0.0458(15) Uani 1.00 1 d .
O(3) O -0.0575(6) 0.2312(4) 0.3416(3) 0.0501(17) Uani 1.00 1 d .
O(4) O 0.1567(6) 0.1582(4) 0.4305(3) 0.0523(17) Uani 1.00 1 d .
O(5) O 0.3196(6) -0.2991(4) 0.4566(3) 0.0492(16) Uani 1.00 1 d .
C(1) C 0.2353(9) 0.3730(7) 0.2302(4) 0.042(2) Uani 1.00 1 d .
C(2) C 0.1189(8) 0.4945(7) 0.1888(4) 0.042(2) Uani 1.00 1 d .
C(3) C 0.1691(11) 0.6129(7) 0.1313(5) 0.054(2) Uani 1.00 1 d .
C(4) C 0.3240(11) 0.6132(9) 0.1149(5) 0.064(3) Uani 1.00 1 d .
C(5) C 0.4309(11) 0.4948(10) 0.1549(6) 0.066(3) Uani 1.00 1 d .
C(6) C 0.3913(9) 0.3726(9) 0.2115(5) 0.051(2) Uani 1.00 1 d .
C(7) C -0.0875(8) 0.5322(6) 0.3556(5) 0.044(2) Uani 1.00 1 d .
C(8) C -0.1423(8) 0.5724(7) 0.2768(4) 0.042(2) Uani 1.00 1 d .
C(9) C -0.2758(8) 0.6929(7) 0.2587(5) 0.045(2) Uani 1.00 1 d .
C(10) C -0.3463(9) 0.7697(8) 0.3150(5) 0.055(2) Uani 1.00 1 d .
C(11) C -0.2863(9) 0.7297(8) 0.3947(5) 0.057(2) Uani 1.00 1 d .
C(12) C -0.1564(9) 0.6131(7) 0.4143(5) 0.048(2) Uani 1.00 1 d .
C(13) C -0.0955(8) 0.2330(8) 0.2622(4) 0.042(2) Uani 1.00 1 d .
C(14) C -0.0926(8) 0.3544(7) 0.1951(4) 0.042(2) Uani 1.00 1 d .
C(15) C -0.1327(9) 0.3428(8) 0.1195(5) 0.051(2) Uani 1.00 1 d .
C(16) C -0.1778(9) 0.2175(10) 0.1106(5) 0.059(3) Uani 1.00 1 d .
C(17) C -0.1815(10) 0.0976(10) 0.1764(6) 0.068(3) Uani 1.00 1 d .
C(18) C -0.1384(9) 0.1045(8) 0.2531(5) 0.056(2) Uani 1.00 1 d .
C(19) C -0.0529(8) 0.5010(7) 0.2009(4) 0.044(2) Uani 1.00 1 d .
C(20) C 0.2091(9) 0.0131(7) 0.4334(4) 0.050(2) Uani 1.00 1 d .
C(21) C 0.2844(8) -0.0803(7) 0.5094(4) 0.044(2) Uani 1.00 1 d .
C(22) C 0.3379(8) -0.2313(8) 0.5164(5) 0.047(2) Uani 1.00 1 d .
C(23) C 0.2490(9) -0.2150(7) 0.3864(4) 0.045(2) Uani 1.00 1 d .
C(24) C 0.1942(9) -0.0636(7) 0.3746(4) 0.045(2) Uani 1.00 1 d .
C(25) C 0.4276(10) -0.3397(8) 0.5849(5) 0.066(2) Uani 1.00 1 d .
C(26) C 0.2451(11) -0.3094(8) 0.3286(6) 0.070(3) Uani 1.00 1 d .
C(27) C 0.2612(12) 0.1338(9) 0.0774(6) 0.082(3) Uani 1.00 1 d .
B(1) B 0.0833(11) 0.2722(8) 0.3526(5) 0.040(2) Uani 1.00 1 d .
H(1) H 0.0922 0.6969 0.1029 0.062 Uiso 1.00 1 c R
H(2) H 0.3539 0.6953 0.0759 0.075 Uiso 1.00 1 c R
H(3) H 0.5385 0.4942 0.1443 0.080 Uiso 1.00 1 c R
H(4) H 0.4717 0.2889 0.2373 0.064 Uiso 1.00 1 c R
H(5) H -0.3159 0.7198 0.2048 0.053 Uiso 1.00 1 c R
H(6) H -0.4376 0.8515 0.3023 0.062 Uiso 1.00 1 c R
H(7) H -0.3377 0.7854 0.4356 0.070 Uiso 1.00 1 c R
H(8) H -0.1146 0.5891 0.4676 0.056 Uiso 1.00 1 c R
H(9) H -0.1294 0.4238 0.0722 0.063 Uiso 1.00 1 c R
H(10) H -0.2064 0.2151 0.0576 0.074 Uiso 1.00 1 c R
H(11) H -0.2126 0.0116 0.1700 0.087 Uiso 1.00 1 c R
H(12) H -0.1385 0.0213 0.2996 0.068 Uiso 1.00 1 c R
H(13) H -0.0966 0.5736 0.1531 0.050 Uiso 1.00 1 c R
H(14) H 0.2952 -0.0345 0.5530 0.052 Uiso 1.00 1 c R
H(15) H 0.1447 -0.0073 0.3246 0.053 Uiso 1.00 1 c R
H(16) H 0.3578 -0.3806 0.6264 0.074 Uiso 1.00 1 c R
H(17) H 0.4835 -0.2883 0.6087 0.074 Uiso 1.00 1 c R
H(18) H 0.4997 -0.4204 0.5640 0.074 Uiso 1.00 1 c R
H(19) H 0.3369 -0.3165 0.2922 0.088 Uiso 1.00 1 c R
H(20) H 0.1550 -0.2640 0.2967 0.088 Uiso 1.00 1 c R
H(21) H 0.2409 -0.4090 0.3590 0.088 Uiso 1.00 1 c R
H(22) H 0.1769 0.1771 0.1125 0.100 Uiso 1.00 1 c R

loop_
_atom_site_aniso_label
_atom_site_aniso_U_11
_atom_site_aniso_U_22
_atom_site_aniso_U_33
_atom_site_aniso_U_12
_atom_site_aniso_U_13
_atom_site_aniso_U_23
Cl(1) 0.126(2) 0.128(2) 0.167(3) -0.018(2) -0.051(2) -0.070(2)
Cl(2) 0.220(4) 0.092(2) 0.112(3) -0.071(2) 0.003(2) 0.0009(18)
Cl(3) 0.170(3) 0.089(2) 0.108(2) 0.005(2) -0.058(2) -0.0043(17)
O(1) 0.052(3) 0.035(2) 0.041(3) -0.009(2) -0.007(2) -0.004(2)
O(2) 0.069(3) 0.031(2) 0.038(3) -0.010(2) -0.019(2) -0.003(2)
O(3) 0.065(4) 0.039(2) 0.042(3) -0.016(2) -0.004(2) 0.002(2)
O(4) 0.086(4) 0.032(2) 0.038(3) -0.010(2) -0.018(2) -0.004(2)
O(5) 0.068(3) 0.023(2) 0.052(3) -0.009(2) -0.015(3) 0.003(2)
C(1) 0.050(5) 0.040(4) 0.040(5) -0.005(3) -0.019(4) -0.017(3)
C(2) 0.043(5) 0.046(4) 0.034(4) -0.010(3) 0.002(3) -0.008(3)
C(3) 0.069(6) 0.040(4) 0.046(5) -0.014(4) -0.008(4) 0.005(3)
C(4) 0.049(6) 0.069(5) 0.070(7) -0.026(4) -0.002(5) 0.003(4)
C(5) 0.051(6) 0.080(6) 0.069(7) -0.029(5) 0.013(5) -0.013(5)
C(6) 0.039(5) 0.066(5) 0.054(6) -0.004(4) -0.008(4) -0.032(4)
C(7) 0.045(5) 0.024(3) 0.051(5) -0.004(3) 0.004(4) 0.002(3)
C(8) 0.054(5) 0.033(3) 0.035(4) -0.005(3) -0.002(4) -0.009(3)
C(9) 0.042(4) 0.032(3) 0.059(5) 0.002(3) -0.003(4) -0.018(3)
C(10) 0.046(5) 0.044(4) 0.066(6) -0.005(3) -0.013(4) 0.004(4)
C(11) 0.059(5) 0.040(4) 0.076(7) -0.022(4) 0.019(5) -0.021(4)
C(12) 0.055(5) 0.034(3) 0.050(5) -0.011(3) 0.014(4) -0.008(3)
C(13) 0.040(4) 0.054(4) 0.036(5) -0.014(3) -0.004(3) -0.011(3)
C(14) 0.045(4) 0.035(3) 0.045(5) -0.006(3) -0.012(4) -0.007(3)
C(15) 0.055(5) 0.059(4) 0.044(5) -0.008(4) -0.016(4) -0.021(4)
C(16) 0.058(6) 0.079(6) 0.050(6) -0.023(4) -0.015(4) -0.020(5)
C(17) 0.077(7) 0.076(6) 0.064(7) -0.027(5) -0.014(5) -0.026(5)
C(18) 0.060(5) 0.041(4) 0.068(6) -0.021(3) 0.003(5) -0.008(4)
C(19) 0.042(4) 0.050(4) 0.033(4) -0.005(3) -0.014(3) -0.000(3)
C(20) 0.070(6) 0.032(3) 0.037(5) 0.001(3) -0.009(4) -0.003(3)
C(21) 0.055(5) 0.045(4) 0.030(4) -0.009(3) -0.002(4) -0.012(3)
C(22) 0.040(4) 0.044(4) 0.048(5) 0.000(3) 0.002(4) -0.010(3)
C(23) 0.050(5) 0.041(4) 0.040(5) -0.008(3) -0.002(4) -0.004(3)
C(24) 0.062(5) 0.043(4) 0.028(4) -0.006(3) -0.001(4) -0.017(3)
C(25) 0.093(7) 0.042(4) 0.050(5) -0.001(4) -0.025(5) 0.006(4)
C(26) 0.086(7) 0.052(4) 0.082(7) -0.014(4) -0.030(5) -0.027(4)
C(27) 0.097(8) 0.059(5) 0.093(8) -0.017(5) -0.012(6) -0.023(5)
B(1) 0.053(6) 0.035(4) 0.032(5) -0.008(4) -0.018(5) -0.004(3)

loop_
_atom_type_symbol
_atom_type_description
_atom_type_scat_dispersion_real
_atom_type_scat_dispersion_imag
_atom_type_scat_source
C C 0.003 0.002
;
International Tables for Crystallography
(1992, Vol. C, Tables 4.2.6.8 and 6.1.1.4)
;
H H 0.000 0.000
;
International Tables for Crystallography
(1992, Vol. C, Table 6.1.1.4)
;
B B 0.001 0.001
;
International Tables for Crystallography
(1992, Vol. C, Tables 4.2.6.8 and 6.1.1.4)
;
O O 0.011 0.006
;
International Tables for Crystallography
(1992, Vol. C, Tables 4.2.6.8 and 6.1.1.4)
;
Cl Cl 0.148 0.159
;
International Tables for Crystallography
(1992, Vol. C, Tables 4.2.6.8 and 6.1.1.4)
;

loop_
_geom_angle_atom_site_label_1
_geom_angle_atom_site_label_2
_geom_angle_atom_site_label_3
_geom_angle
_geom_angle_publ_flag
C(1) O(1) B(1) 121.9(5) yes
C(7) O(2) B(1) 122.8(6) yes
C(13) O(3) B(1) 120.2(6) yes
C(20) O(4) B(1) 122.1(6) yes
C(22) O(5) C(23) 120.4(5) yes
O(1) C(1) C(2) 121.7(7) yes
O(1) C(1) C(6) 118.9(6) yes
C(2) C(1) C(6) 119.4(6) yes
C(1) C(2) C(3) 117.1(7) yes
C(1) C(2) C(19) 123.4(6) yes
C(3) C(2) C(19) 119.5(6) yes
C(2) C(3) C(4) 123.0(6) yes
C(3) C(4) C(5) 118.0(8) yes
C(4) C(5) C(6) 122.6(9) yes
C(1) C(6) C(5) 119.9(6) yes
O(2) C(7) C(8) 122.1(6) yes
O(2) C(7) C(12) 116.5(7) yes
C(8) C(7) C(12) 121.1(6) yes
C(7) C(8) C(9) 119.2(7) yes
C(7) C(8) C(19) 123.9(5) yes
C(9) C(8) C(19) 116.6(6) yes
C(8) C(9) C(10) 120.7(8) yes
C(9) C(10) C(11) 119.5(6) yes
C(10) C(11) C(12) 121.3(8) yes
C(7) C(12) C(11) 118.2(8) yes
O(3) C(13) C(14) 122.6(7) yes
O(3) C(13) C(18) 116.5(6) yes
C(14) C(13) C(18) 120.8(8) yes
C(13) C(14) C(15) 117.2(7) yes
C(13) C(14) C(19) 123.9(7) yes
C(15) C(14) C(19) 118.9(6) yes
C(14) C(15) C(16) 122.1(7) yes
C(15) C(16) C(17) 121.1(9) yes
C(16) C(17) C(18) 118.2(9) yes
C(13) C(18) C(17) 120.6(7) yes
C(2) C(19) C(8) 115.0(7) yes
C(2) C(19) C(14) 114.5(5) yes
C(8) C(19) C(14) 114.1(6) yes
O(4) C(20) C(21) 116.2(7) yes
O(4) C(20) C(24) 127.0(6) yes
C(21) C(20) C(24) 116.7(6) yes
C(20) C(21) C(22) 118.7(7) yes
O(5) C(22) C(21) 121.6(6) yes
O(5) C(22) C(25) 112.6(6) yes
C(21) C(22) C(25) 125.7(8) yes
O(5) C(23) C(24) 121.3(7) yes
O(5) C(23) C(26) 111.9(5) yes
C(24) C(23) C(26) 126.8(7) yes
C(20) C(24) C(23) 121.2(6) yes
Cl(1) C(27) Cl(2) 108.1(5) yes
Cl(1) C(27) Cl(3) 111.7(5) yes
Cl(2) C(27) Cl(3) 112.7(6) yes
O(1) B(1) O(2) 116.0(6) yes
O(1) B(1) O(3) 113.0(7) yes
O(1) B(1) O(4) 105.7(5) yes
O(2) B(1) O(3) 111.9(6) yes
O(2) B(1) O(4) 102.7(6) yes
O(3) B(1) O(4) 106.4(5) yes
C(2) C(3) H(1) 118.5 no
C(4) C(3) H(1) 118.4 no
C(3) C(4) H(2) 120.9 no
C(5) C(4) H(2) 121.1 no
C(4) C(5) H(3) 118.6 no
C(6) C(5) H(3) 118.8 no
C(1) C(6) H(4) 120.3 no
C(5) C(6) H(4) 119.8 no
C(8) C(9) H(5) 119.7 no
C(10) C(9) H(5) 119.7 no
C(9) C(10) H(6) 120.3 no
C(11) C(10) H(6) 120.2 no
C(10) C(11) H(7) 119.4 no
C(12) C(11) H(7) 119.3 no
C(7) C(12) H(8) 120.9 no
C(11) C(12) H(8) 120.9 no
C(14) C(15) H(9) 118.8 no
C(16) C(15) H(9) 119.1 no
C(15) C(16) H(10) 119.3 no
C(17) C(16) H(10) 119.6 no
C(16) C(17) H(11) 120.8 no
C(18) C(17) H(11) 121.0 no
C(13) C(18) H(12) 119.9 no
C(17) C(18) H(12) 119.5 no
C(2) C(19) H(13) 103.8 no
C(8) C(19) H(13) 103.8 no
C(14) C(19) H(13) 103.7 no
C(20) C(21) H(14) 120.6 no
C(22) C(21) H(14) 120.7 no
C(20) C(24) H(15) 119.4 no
C(23) C(24) H(15) 119.4 no
C(22) C(25) H(16) 109.4 no
C(22) C(25) H(17) 109.6 no
C(22) C(25) H(18) 109.4 no
H(16) C(25) H(17) 109.5 no
H(16) C(25) H(18) 109.5 no
H(17) C(25) H(18) 109.5 no
C(23) C(26) H(19) 109.4 no
C(23) C(26) H(20) 109.4 no
C(23) C(26) H(21) 109.6 no
H(19) C(26) H(20) 109.5 no
H(19) C(26) H(21) 109.5 no
H(20) C(26) H(21) 109.5 no
Cl(1) C(27) H(22) 108.1 no
Cl(2) C(27) H(22) 108.1 no
Cl(3) C(27) H(22) 108.1 no

loop_
_geom_bond_atom_site_label_1
_geom_bond_atom_site_label_2
_geom_bond_distance
_geom_bond_publ_flag
Cl(1) C(27) 1.747(13) yes
Cl(2) C(27) 1.699(10) yes
Cl(3) C(27) 1.705(9) yes
O(1) C(1) 1.351(8) yes
O(1) B(1) 1.431(10) yes
O(2) C(7) 1.380(7) yes
O(2) B(1) 1.450(10) yes
O(3) C(13) 1.390(10) yes
O(3) B(1) 1.450(12) yes
O(4) C(20) 1.294(8) yes
O(4) B(1) 1.538(9) yes
O(5) C(22) 1.345(10) yes
O(5) C(23) 1.346(8) yes
C(1) C(2) 1.402(9) yes
C(1) C(6) 1.383(12) yes
C(2) C(3) 1.406(10) yes
C(2) C(19) 1.502(11) yes
C(3) C(4) 1.371(14) yes
C(4) C(5) 1.331(11) yes
C(5) C(6) 1.384(12) yes
C(7) C(8) 1.376(11) yes
C(7) C(12) 1.359(11) yes
C(8) C(9) 1.393(8) yes
C(8) C(19) 1.589(10) yes
C(9) C(10) 1.307(12) yes
C(10) C(11) 1.409(13) yes
C(11) C(12) 1.356(9) yes
C(13) C(14) 1.381(9) yes
C(13) C(18) 1.400(12) yes
C(14) C(15) 1.379(12) yes
C(14) C(19) 1.530(11) yes
C(15) C(16) 1.381(14) yes
C(16) C(17) 1.361(12) yes
C(17) C(18) 1.390(15) yes
C(20) C(21) 1.459(9) yes
C(20) C(24) 1.379(12) yes
C(21) C(22) 1.335(9) yes
C(22) C(25) 1.468(10) yes
C(23) C(24) 1.332(9) yes
C(23) C(26) 1.460(13) yes
C(3) H(1) 0.950 no
C(4) H(2) 0.950 no
C(5) H(3) 0.950 no
C(6) H(4) 0.950 no
C(9) H(5) 0.950 no
C(10) H(6) 0.950 no
C(11) H(7) 0.950 no
C(12) H(8) 0.950 no
C(15) H(9) 0.950 no
C(16) H(10) 0.950 no
C(17) H(11) 0.950 no
C(18) H(12) 0.950 no
C(19) H(13) 0.950 no
C(21) H(14) 0.950 no
C(24) H(15) 0.950 no
C(25) H(16) 0.950 no
C(25) H(17) 0.950 no
C(25) H(18) 0.950 no
C(26) H(19) 0.950 no
C(26) H(20) 0.950 no
C(26) H(21) 0.950 no
C(27) H(22) 0.950 no

loop_
_geom_contact_atom_site_label_1
_geom_contact_atom_site_label_2
_geom_contact_distance
_geom_contact_site_symmetry_2
Cl(1) C(16) 3.563(8) .
O(2) C(26) 3.366(10) 1_565
O(3) C(21) 3.285(8) 2_556
O(3) C(22) 3.211(9) 2_556
O(3) C(25) 3.333(10) 2_556
O(5) C(11) 3.593(10) 1_645
C(7) C(26) 3.592(13) 1_565
C(11) O(5) 3.593(10) 1_465
C(15) C(27) 3.581(12) .
C(16) Cl(1) 3.563(8) .
C(21) O(3) 3.285(8) 2_556
C(22) O(3) 3.211(9) 2_556
C(25) O(3) 3.333(10) 2_556
C(26) O(2) 3.366(10) 1_545
C(26) C(7) 3.592(13) 1_545
C(27) C(15) 3.581(12) .
Cl(1) H(1) 3.568 1_545
Cl(1) H(1) 3.311 2_565
Cl(1) H(2) 3.211 1_545
Cl(1) H(10) 3.470 .
Cl(1) H(10) 2.945 2_555
Cl(1) H(11) 3.180 2_555
Cl(2) H(2) 3.048 2_665
Cl(2) H(3) 3.278 2_665
Cl(2) H(9) 3.006 2_565
Cl(2) H(13) 3.489 2_565
Cl(3) H(2) 3.393 1_545
Cl(3) H(5) 3.175 1_645
Cl(3) H(6) 3.056 1_645
Cl(3) H(11) 3.598 1_655
Cl(3) H(15) 3.569 .
Cl(3) H(19) 3.506 .
O(1) H(22) 3.154 .
O(2) H(8) 2.695 2_566
O(2) H(20) 3.287 1_565
O(2) H(21) 2.614 1_565
O(3) H(14) 3.250 2_556
O(3) H(16) 2.701 2_556
O(4) H(7) 3.111 2_566
O(4) H(8) 3.136 2_566
O(5) H(6) 3.426 1_645
O(5) H(7) 3.311 1_645
O(5) H(8) 3.567 2_556
O(5) H(18) 2.739 2_646
C(1) H(21) 3.298 1_565
C(1) H(22) 3.149 .
C(2) H(20) 3.297 1_565
C(2) H(21) 3.527 1_565
C(2) H(22) 3.383 .
C(3) H(9) 3.536 2_565
C(3) H(10) 3.169 2_565
C(3) H(19) 3.479 1_565
C(3) H(20) 3.193 1_565
C(4) H(10) 3.059 2_565
C(4) H(19) 3.180 1_565
C(4) H(20) 3.501 1_565
C(5) H(19) 3.103 1_565
C(6) H(17) 3.143 2_656
C(6) H(19) 3.372 1_565
C(6) H(21) 3.466 1_565
C(7) H(8) 3.405 2_566
C(7) H(16) 3.061 2_556
C(7) H(20) 3.172 1_565
C(7) H(21) 3.125 1_565
C(8) H(16) 3.031 2_556
C(8) H(20) 3.482 1_565
C(9) H(11) 3.144 1_565
C(9) H(16) 3.279 2_556
C(9) H(19) 3.442 1_465
C(10) H(11) 3.225 1_565
C(10) H(12) 3.314 1_565
C(10) H(16) 3.545 2_556
C(10) H(19) 3.223 1_465
C(11) H(12) 3.314 1_565
C(11) H(14) 3.146 2_566
C(11) H(16) 3.588 2_556
C(11) H(18) 3.419 1_465
C(12) H(8) 3.160 2_566
C(12) H(16) 3.395 2_556
C(12) H(20) 3.482 1_565
C(12) H(21) 3.501 1_565
C(13) H(16) 3.023 2_556
C(13) H(22) 3.279 .
C(14) H(3) 3.305 1_455
C(14) H(16) 3.560 2_556
C(14) H(22) 2.907 .
C(15) H(3) 2.899 1_455
C(15) H(22) 2.761 .
C(16) H(1) 3.464 2_565
C(16) H(2) 3.446 2_565
C(16) H(3) 3.173 1_455
C(16) H(4) 3.534 1_455
C(16) H(22) 3.073 .
C(17) H(4) 3.282 1_455
C(17) H(22) 3.453 .
C(18) H(4) 3.424 1_455
C(18) H(14) 3.326 2_556
C(18) H(22) 3.525 .
C(21) H(7) 3.428 1_645
C(21) H(7) 3.266 2_566
C(21) H(12) 3.382 2_556
C(22) H(7) 3.055 1_645
C(23) H(6) 3.111 1_645
C(23) H(18) 3.475 2_646
C(24) H(6) 3.293 1_645
C(25) H(4) 3.352 2_656
C(25) H(7) 3.241 1_645
C(25) H(19) 3.592 2_646
C(25) H(21) 3.285 2_646
C(26) H(6) 3.483 1_645
C(26) H(18) 3.203 2_646
B(1) H(8) 3.590 2_566
H(1) Cl(1) 3.568 1_565
H(1) Cl(1) 3.311 2_565
H(1) C(16) 3.464 2_565
H(1) H(9) 3.305 2_565
H(1) H(10) 2.737 2_565
H(1) H(20) 3.443 1_565
H(2) Cl(1) 3.211 1_565
H(2) Cl(2) 3.048 2_665
H(2) Cl(3) 3.393 1_565
H(2) C(16) 3.446 2_565
H(2) H(10) 2.547 2_565
H(2) H(19) 3.539 1_565
H(3) Cl(2) 3.278 2_665
H(3) C(14) 3.305 1_655
H(3) C(15) 2.899 1_655
H(3) C(16) 3.173 1_655
H(3) H(5) 3.157 1_655
H(3) H(9) 3.004 1_655
H(3) H(10) 3.425 1_655
H(3) H(13) 3.549 1_655
H(3) H(19) 3.407 1_565
H(4) C(16) 3.534 1_655
H(4) C(17) 3.282 1_655
H(4) C(18) 3.424 1_655
H(4) C(25) 3.352 2_656
H(4) H(11) 3.524 1_655
H(4) H(16) 3.258 2_656
H(4) H(17) 2.625 2_656
H(5) Cl(3) 3.175 1_465
H(5) H(3) 3.157 1_455
H(5) H(11) 3.011 1_565
H(5) H(19) 3.315 1_465
H(6) Cl(3) 3.056 1_465
H(6) O(5) 3.426 1_465
H(6) C(23) 3.111 1_465
H(6) C(24) 3.293 1_465
H(6) C(26) 3.483 1_465
H(6) H(11) 3.165 1_565
H(6) H(12) 3.443 1_565
H(6) H(15) 3.584 1_465
H(6) H(19) 2.908 1_465
H(7) O(4) 3.111 2_566
H(7) O(5) 3.311 1_465
H(7) C(21) 3.428 1_465
H(7) C(21) 3.266 2_566
H(7) C(22) 3.055 1_465
H(7) C(25) 3.241 1_465
H(7) H(12) 3.437 1_565
H(7) H(14) 2.508 2_566
H(7) H(17) 3.120 1_465
H(7) H(18) 3.013 1_465
H(8) O(2) 2.695 2_566
H(8) O(4) 3.136 2_566
H(8) O(5) 3.567 2_556
H(8) C(7) 3.405 2_566
H(8) C(12) 3.160 2_566
H(8) B(1) 3.590 2_566
H(8) H(8) 2.415 2_566
H(8) H(21) 3.443 1_565
H(8) H(21) 3.197 2_556
H(9) Cl(2) 3.006 2_565
H(9) C(3) 3.536 2_565
H(9) H(1) 3.305 2_565
H(9) H(3) 3.004 1_455
H(9) H(9) 3.440 2_565
H(9) H(22) 3.059 .
H(10) Cl(1) 3.470 .
H(10) Cl(1) 2.945 2_555
H(10) C(3) 3.169 2_565
H(10) C(4) 3.059 2_565
H(10) H(1) 2.737 2_565
H(10) H(2) 2.547 2_565
H(10) H(3) 3.425 1_455
H(10) H(22) 3.533 .
H(11) Cl(1) 3.180 2_555
H(11) Cl(3) 3.598 1_455
H(11) C(9) 3.144 1_545
H(11) C(10) 3.225 1_545
H(11) H(4) 3.524 1_455
H(11) H(5) 3.011 1_545
H(11) H(6) 3.165 1_545
H(12) C(10) 3.314 1_545
H(12) C(11) 3.314 1_545
H(12) C(21) 3.382 2_556
H(12) H(6) 3.443 1_545
H(12) H(7) 3.437 1_545
H(12) H(14) 2.671 2_556
H(13) Cl(2) 3.489 2_565
H(13) H(3) 3.549 1_455
H(14) O(3) 3.250 2_556
H(14) C(11) 3.146 2_566
H(14) C(18) 3.326 2_556
H(14) H(7) 2.508 2_566
H(14) H(12) 2.671 2_556
H(15) Cl(3) 3.569 .
H(15) H(6) 3.584 1_645
H(15) H(22) 3.526 .
H(16) O(3) 2.701 2_556
H(16) C(7) 3.061 2_556
H(16) C(8) 3.031 2_556
H(16) C(9) 3.279 2_556
H(16) C(10) 3.545 2_556
H(16) C(11) 3.588 2_556
H(16) C(12) 3.395 2_556
H(16) C(13) 3.023 2_556
H(16) C(14) 3.560 2_556
H(16) H(4) 3.258 2_656
H(16) H(19) 3.452 2_646
H(16) H(21) 3.566 2_646
H(17) C(6) 3.143 2_656
H(17) H(4) 2.625 2_656
H(17) H(7) 3.120 1_645
H(17) H(21) 3.160 2_646
H(18) O(5) 2.739 2_646
H(18) C(11) 3.419 1_645
H(18) C(23) 3.475 2_646
H(18) C(26) 3.203 2_646
H(18) H(7) 3.013 1_645
H(18) H(18) 2.868 2_646
H(18) H(19) 3.129 2_646
H(18) H(21) 2.675 2_646
H(19) Cl(3) 3.506 .
H(19) C(3) 3.479 1_545
H(19) C(4) 3.180 1_545
H(19) C(5) 3.103 1_545
H(19) C(6) 3.372 1_545
H(19) C(9) 3.442 1_645
H(19) C(10) 3.223 1_645
H(19) C(25) 3.592 2_646
H(19) H(2) 3.539 1_545
H(19) H(3) 3.407 1_545
H(19) H(5) 3.315 1_645
H(19) H(6) 2.908 1_645
H(19) H(16) 3.452 2_646
H(19) H(18) 3.129 2_646
H(20) O(2) 3.287 1_545
H(20) C(2) 3.297 1_545
H(20) C(3) 3.193 1_545
H(20) C(4) 3.501 1_545
H(20) C(7) 3.172 1_545
H(20) C(8) 3.482 1_545
H(20) C(12) 3.482 1_545
H(20) H(1) 3.443 1_545
H(21) O(2) 2.614 1_545
H(21) C(1) 3.298 1_545
H(21) C(2) 3.527 1_545
H(21) C(6) 3.466 1_545
H(21) C(7) 3.125 1_545
H(21) C(12) 3.501 1_545
H(21) C(25) 3.285 2_646
H(21) H(8) 3.443 1_545
H(21) H(8) 3.197 2_556
H(21) H(16) 3.566 2_646
H(21) H(17) 3.160 2_646
H(21) H(18) 2.675 2_646
H(22) O(1) 3.154 .
H(22) C(1) 3.149 .
H(22) C(2) 3.383 .
H(22) C(13) 3.279 .
H(22) C(14) 2.907 .
H(22) C(15) 2.761 .
H(22) C(16) 3.073 .
H(22) C(17) 3.453 .
H(22) C(18) 3.525 .
H(22) H(9) 3.059 .
H(22) H(10) 3.533 .
H(22) H(15) 3.526 .

loop_
_geom_torsion_atom_site_label_1
_geom_torsion_atom_site_label_2
_geom_torsion_atom_site_label_3
_geom_torsion_atom_site_label_4
_geom_torsion
C(1) O(1) B(1) O(2) -21.6(11)
C(1) O(1) B(1) O(3) 109.6(7)
C(1) O(1) B(1) O(4) -134.5(7)
B(1) O(1) C(1) C(2) -50.5(12)
B(1) O(1) C(1) C(6) 132.3(8)
C(7) O(2) B(1) O(1) 104.2(8)
C(7) O(2) B(1) O(3) -27.4(9)
C(7) O(2) B(1) O(4) -141.1(6)
B(1) O(2) C(7) C(8) -44.1(10)
B(1) O(2) C(7) C(12) 141.7(7)
C(13) O(3) B(1) O(1) -23.4(7)
C(13) O(3) B(1) O(2) 109.7(6)
C(13) O(3) B(1) O(4) -138.9(5)
B(1) O(3) C(13) C(14) -47.6(8)
B(1) O(3) C(13) C(18) 132.6(6)
C(20) O(4) B(1) O(1) -56.3(9)
C(20) O(4) B(1) O(2) -178.2(6)
C(20) O(4) B(1) O(3) 64.1(8)
B(1) O(4) C(20) C(21) 176.4(6)
B(1) O(4) C(20) C(24) -7.3(12)
C(22) O(5) C(23) C(24) -0.7(11)
C(22) O(5) C(23) C(26) 178.2(6)
C(23) O(5) C(22) C(21) 1.5(10)
C(23) O(5) C(22) C(25) -175.6(6)
O(1) C(1) C(2) C(3) -178.9(7)
O(1) C(1) C(2) C(19) -0.9(13)
O(1) C(1) C(6) C(5) 180.0(7)
C(2) C(1) C(6) C(5) 2.7(14)
C(6) C(1) C(2) C(3) -1.8(12)
C(6) C(1) C(2) C(19) 176.2(8)
C(1) C(2) C(3) C(4) 0.1(11)
C(1) C(2) C(19) C(8) 86.7(9)
C(1) C(2) C(19) C(14) -48.4(10)
C(3) C(2) C(19) C(8) -95.4(8)
C(3) C(2) C(19) C(14) 129.6(7)
C(19) C(2) C(3) C(4) -178.0(8)
C(2) C(3) C(4) C(5) 0.6(14)
C(3) C(4) C(5) C(6) 0.4(12)
C(4) C(5) C(6) C(1) -2.1(16)
O(2) C(7) C(8) C(9) -177.5(6)
O(2) C(7) C(8) C(19) -4.0(11)
O(2) C(7) C(12) C(11) 177.9(7)
C(8) C(7) C(12) C(11) 3.6(12)
C(12) C(7) C(8) C(9) -3.5(12)
C(12) C(7) C(8) C(19) 170.0(7)
C(7) C(8) C(9) C(10) 1.7(12)
C(7) C(8) C(19) C(2) -47.3(9)
C(7) C(8) C(19) C(14) 87.9(9)
C(9) C(8) C(19) C(2) 126.3(7)
C(9) C(8) C(19) C(14) -98.5(7)
C(19) C(8) C(9) C(10) -172.2(7)
C(8) C(9) C(10) C(11) -0.1(10)
C(9) C(10) C(11) C(12) 0.2(10)
C(10) C(11) C(12) C(7) -1.9(12)
O(3) C(13) C(14) C(15) 180.0(6)
O(3) C(13) C(14) C(19) -2.1(10)
O(3) C(13) C(18) C(17) 178.7(6)
C(14) C(13) C(18) C(17) -1.1(11)
C(18) C(13) C(14) C(15) -0.3(8)
C(18) C(13) C(14) C(19) 177.7(6)
C(13) C(14) C(15) C(16) 1.5(10)
C(13) C(14) C(19) C(2) 88.1(8)
C(13) C(14) C(19) C(8) -47.3(9)
C(15) C(14) C(19) C(2) -93.9(7)
C(15) C(14) C(19) C(8) 130.6(6)
C(19) C(14) C(15) C(16) -176.6(6)
C(14) C(15) C(16) C(17) -1.4(12)
C(15) C(16) C(17) C(18) -0.0(11)
C(16) C(17) C(18) C(13) 1.2(12)
O(4) C(20) C(21) C(22) 178.7(7)
O(4) C(20) C(24) C(23) -177.6(7)
C(21) C(20) C(24) C(23) -1.3(11)
C(24) C(20) C(21) C(22) 2.0(11)
C(20) C(21) C(22) O(5) -2.2(11)
C(20) C(21) C(22) C(25) 174.6(7)
O(5) C(23) C(24) C(20) 0.7(11)
C(26) C(23) C(24) C(20) -178.1(8)
